data_4311781
loop_
_publ_author_name
'Takahiko Kojima'
'Ken-ichi Hayashi'
'Yoshihisa Matsuda'

_publ_section_title
;
 Structures and Properties of Ruthenium(II) Complexes of Pyridylamine
 Ligands with Oxygen-Bound Amide Moieties: Regulation of Structures and
 Proton-Coupled Electron Transfer
;
_journal_name_full 'Inorganic Chemistry'
_journal_page_first 6793
_journal_page_last 6804
_journal_paper_doi 10.1021/ic0495665
_journal_volume 43
_journal_year 2004
_chemical_formula_sum 'C26 H32 Cl F6 N6 O2 P Ru'
_chemical_formula_weight 742.07
_space_group_IT_number 14
_symmetry_cell_setting monoclinic
_symmetry_Int_Tables_number 14
_symmetry_space_group_name_Hall '-P 2ybc'
_symmetry_space_group_name_H-M 'P 1 21/c 1'
_audit_creation_date 'Fri Apr 12 14:41:12 2002'
_audit_creation_method 'by teXsan'
_cell_angle_alpha 90
_cell_angle_beta 162.6539(4)
_cell_angle_gamma 90
_cell_formula_units_Z 4
_cell_length_a 28.9965(1)
_cell_length_b 11.7893(2)
_cell_length_c 29.0517(1)
_cell_measurement_reflns_used 17885
_cell_measurement_temperature 133.2
_cell_measurement_theta_max 27.5
_cell_measurement_theta_min 0.7
_cell_volume 2960.94(8)
_computing_cell_refinement PROCESS-AUTO
_computing_data_collection PROCESS-AUTO
_computing_data_reduction 'teXsan Ver. 1.11'
_computing_publication_material 'teXsan Ver. 1.11'
_computing_structure_refinement 'teXsan Ver. 1.10'
_computing_structure_solution SIR92
_diffrn_detector_area_resol_mean 10.00
_diffrn_measured_fraction_theta_full 0.9988
_diffrn_measured_fraction_theta_max 0.9988
_diffrn_measurement_device_type 'Rigaku RAXIS-RAPID Imaging Plate'
_diffrn_measurement_method \w
_diffrn_radiation_type 'Mo K\a'
_diffrn_radiation_wavelength 0.7107
_diffrn_reflns_av_R_equivalents 0.061
_diffrn_reflns_limit_h_max 10
_diffrn_reflns_limit_h_min -37
_diffrn_reflns_limit_k_max 15
_diffrn_reflns_limit_k_min 0
_diffrn_reflns_limit_l_max 37
_diffrn_reflns_limit_l_min 0
_diffrn_reflns_number 27586
_diffrn_reflns_theta_full 27.49
_diffrn_reflns_theta_max 27.49
_exptl_absorpt_coefficient_mu 0.748
_exptl_absorpt_correction_T_max 0.978
_exptl_absorpt_correction_T_min 0.791
_exptl_absorpt_correction_type multi-scan
_exptl_absorpt_process_details '(Higashi, 1995)'
_exptl_crystal_colour orange
_exptl_crystal_density_diffrn 1.665
_exptl_crystal_density_method 'not measured'
_exptl_crystal_description platelet
_exptl_crystal_size_max 0.190
_exptl_crystal_size_mid 0.140
_exptl_crystal_size_min 0.030
_refine_diff_density_max 0.54
_refine_diff_density_min -0.84
_refine_ls_extinction_method none
_refine_ls_goodness_of_fit_ref 1.101
_refine_ls_hydrogen_treatment noref
_refine_ls_number_parameters 388
_refine_ls_number_reflns 6793
_refine_ls_R_factor_gt 0.0382
_refine_ls_shift/su_max 0.0099
_refine_ls_structure_factor_coef Fsqd
_refine_ls_weighting_details 'w = 1/[\s^2^(Fo^2^) + (0.04000(Max(Fo^2^,0) + 2Fc^2^)/3)^2^]'
_refine_ls_weighting_scheme calc
_refine_ls_wR_factor_ref 0.0997
_reflns_number_gt 4780
_reflns_number_total 6793
_reflns_threshold_expression F^2^>2.0\s(F^2^)
_cod_data_source_file ic0495665si20040402_011122.cif
_cod_data_source_block himitsu
_cod_original_cell_volume 2960.93(8)
_cod_original_formula_sum 'C26 H32 Cl F6 N6 O2 P Ru '
_cod_database_code 4311781

loop_
_symmetry_equiv_pos_as_xyz
x,y,z
-x,1/2+y,1/2-z
-x,-y,-z
x,1/2-y,1/2+z

loop_
_atom_site_label
_atom_site_type_symbol
_atom_site_fract_x
_atom_site_fract_y
_atom_site_fract_z
_atom_site_U_iso_or_equiv
_atom_site_adp_type
_atom_site_occupancy
_atom_site_calc_flag
_atom_site_refinement_flags
_atom_site_disorder_assembly
_atom_site_disorder_group
Ru(1) Ru -0.33826(3) -0.11194(2) -0.66663(3) 0.01170(6) Uani 1.00 d . . .
Cl(1) Cl -0.2629(1) -0.26511(8) -0.5432(1) 0.0188(2) Uani 1.00 d . . .
P(1) P 0.1432(1) -0.5455(1) -0.2290(1) 0.0268(3) Uani 1.00 d . . .
F(1) F 0.0495(3) -0.4986(3) -0.2747(3) 0.0498(9) Uani 1.00 d . . .
F(2) F -0.0153(3) -0.5617(3) -0.4066(3) 0.0525(9) Uani 1.00 d . . .
F(3) F 0.3027(3) -0.5260(3) -0.0498(3) 0.0414(8) Uani 1.00 d . . .
F(4) F 0.1331(4) -0.6684(3) -0.2185(4) 0.077(1) Uani 1.00 d . . .
F(5) F 0.1528(3) -0.4161(2) -0.2378(3) 0.0373(7) Uani 1.00 d . . .
F(6) F 0.2366(4) -0.5860(3) -0.1838(4) 0.059(1) Uani 1.00 d . . .
O(1) O -0.3453(3) -0.2329(2) -0.7271(3) 0.0178(7) Uani 1.00 d . . .
O(2) O 0.2084(3) -0.1350(3) -0.2510(4) 0.0402(9) Uani 1.00 d . . .
N(1) N -0.3596(3) 0.0091(3) -0.6366(3) 0.0151(8) Uani 1.00 d . . .
N(2) N -0.3977(3) 0.0193(3) -0.7650(3) 0.0149(8) Uani 1.00 d . . .
N(3) N -0.5610(3) -0.1435(3) -0.8636(3) 0.0136(7) Uani 1.00 d . . .
N(4) N -0.1069(3) -0.0506(3) -0.4462(3) 0.0141(7) Uani 1.00 d . . .
N(5) N -0.6075(3) -0.2719(3) -0.9691(4) 0.0189(8) Uani 1.00 d . . .
N(6) N -0.0246(3) -0.1325(3) -0.4355(4) 0.0186(8) Uani 1.00 d . . .
C(1) C -0.3988(4) 0.1234(3) -0.6939(4) 0.0206(10) Uani 1.00 d . . .
C(2) C -0.4193(4) 0.1210(3) -0.7649(4) 0.0171(8) Uani 1.00 d . . .
C(3) C -0.4608(5) 0.2178(3) -0.8288(5) 0.023(1) Uani 1.00 d . . .
C(4) C -0.4789(5) 0.2118(4) -0.8931(5) 0.030(1) Uani 1.00 d . . .
C(5) C -0.4541(5) 0.1092(4) -0.8912(5) 0.031(1) Uani 1.00 d . . .
C(6) C -0.4143(5) 0.0158(3) -0.8274(5) 0.021(1) Uani 1.00 d . . .
C(7) C -0.4855(4) -0.0319(3) -0.7253(4) 0.0189(10) Uani 1.00 d . . .
C(8) C -0.6109(4) -0.0900(3) -0.8719(4) 0.0165(9) Uani 1.00 d . . .
C(9) C -0.7615(4) -0.0977(3) -1.0004(4) 0.0203(10) Uani 1.00 d . . .
C(10) C -0.8657(4) -0.1642(3) -1.1250(4) 0.0219(9) Uani 1.00 d . . .
C(11) C -0.8156(4) -0.2204(3) -1.1161(4) 0.0191(9) Uani 1.00 d . . .
C(12) C -0.6604(4) -0.2090(3) -0.9816(4) 0.0159(9) Uani 1.00 d . . .
C(13) C -0.2068(4) 0.0133(3) -0.4675(4) 0.0189(10) Uani 1.00 d . . .
C(14) C -0.0817(4) 0.0162(3) -0.3843(4) 0.0172(9) Uani 1.00 d . . .
C(15) C 0.0510(4) 0.0797(3) -0.2525(4) 0.0218(10) Uani 1.00 d . . .
C(16) C 0.1647(4) 0.0732(4) -0.1779(5) 0.0248(10) Uani 1.00 d . . .
C(17) C 0.1453(4) 0.0029(3) -0.2335(4) 0.0208(9) Uani 1.00 d . . .
C(18) C 0.0068(4) -0.0593(3) -0.3692(4) 0.0172(9) Uani 1.00 d . . .
C(19) C -0.4653(4) -0.2861(3) -0.8530(4) 0.0165(9) Uani 1.00 d . . .
C(20) C -0.4580(5) -0.3719(3) -0.8844(5) 0.023(1) Uani 1.00 d . . .
C(21) C -0.3288(6) -0.4564(4) -0.7524(6) 0.036(1) Uani 1.00 d . . .
C(22) C -0.4412(5) -0.3118(4) -0.9144(5) 0.032(1) Uani 1.00 d . . .
C(23) C 0.0744(5) -0.1661(4) -0.3762(5) 0.027(1) Uani 1.00 d . . .
C(24) C -0.0012(5) -0.2377(4) -0.4851(5) 0.027(1) Uani 1.00 d . . .
C(25) C 0.1051(5) -0.3353(4) -0.3982(6) 0.036(1) Uani 1.00 d . . .
C(26) C -0.0422(6) -0.1630(4) -0.5653(6) 0.040(1) Uani 1.00 d . . .
H(1) H -0.4923 0.1507 -0.7693 0.0250 Uiso 1.00 calc . . .
H(2) H -0.3174 0.1754 -0.6092 0.0250 Uiso 1.00 calc . . .
H(3) H -0.4762 0.2886 -0.8272 0.0285 Uiso 1.00 calc . . .
H(4) H -0.5093 0.2773 -0.9396 0.0369 Uiso 1.00 calc . . .
H(5) H -0.4674 0.1019 -0.9369 0.0374 Uiso 1.00 calc . . .
H(6) H -0.3963 -0.0553 -0.8253 0.0250 Uiso 1.00 calc . . .
H(7) H -0.5282 0.0299 -0.7493 0.0232 Uiso 1.00 calc . . .
H(8) H -0.4426 -0.0850 -0.6627 0.0232 Uiso 1.00 calc . . .
H(9) H -0.7945 -0.0583 -1.0048 0.0244 Uiso 1.00 calc . . .
H(10) H -0.9716 -0.1695 -1.2164 0.0253 Uiso 1.00 calc . . .
H(11) H -0.8852 -0.2670 -1.1999 0.0238 Uiso 1.00 calc . . .
H(12) H -0.2003 0.0786 -0.4420 0.0234 Uiso 1.00 calc . . .
H(13) H -0.1940 -0.0529 -0.4362 0.0234 Uiso 1.00 calc . . .
H(14) H 0.0650 0.1264 -0.2123 0.0262 Uiso 1.00 calc . . .
H(15) H 0.2551 0.1201 -0.0895 0.0291 Uiso 1.00 calc . . .
H(16) H 0.2244 -0.0042 -0.1812 0.0257 Uiso 1.00 calc . . .
H(17) H -0.6873 -0.3138 -1.0604 0.0224 Uiso 1.00 calc . . .
H(18) H -0.1271 -0.1640 -0.5340 0.0227 Uiso 1.00 calc . . .
H(19) H -0.5541 -0.4127 -0.9767 0.0273 Uiso 1.00 calc . . .
H(20) H -0.3470 -0.4948 -0.7411 0.0437 Uiso 1.00 calc . . .
H(21) H -0.3224 -0.5107 -0.7701 0.0437 Uiso 1.00 calc . . .
H(22) H -0.2321 -0.4172 -0.6579 0.0437 Uiso 1.00 calc . . .
H(23) H -0.5283 -0.2624 -1.0026 0.0393 Uiso 1.00 calc . . .
H(24) H -0.4371 -0.3651 -0.9351 0.0393 Uiso 1.00 calc . . .
H(25) H -0.3497 -0.2670 -0.8275 0.0393 Uiso 1.00 calc . . .
H(26) H -0.0951 -0.2682 -0.5623 0.0308 Uiso 1.00 calc . . .
H(27) H 0.1272 -0.3822 -0.3510 0.0449 Uiso 1.00 calc . . .
H(28) H 0.0549 -0.3808 -0.4687 0.0449 Uiso 1.00 calc . . .
H(29) H 0.1987 -0.3066 -0.3211 0.0449 Uiso 1.00 calc . . .
H(30) H -0.0897 -0.2054 -0.6341 0.0472 Uiso 1.00 calc . . .
H(31) H 0.0510 -0.1287 -0.4887 0.0472 Uiso 1.00 calc . . .
H(32) H -0.1095 -0.1026 -0.6202 0.0472 Uiso 1.00 calc . . .

loop_
_atom_site_aniso_label
_atom_site_aniso_U_11
_atom_site_aniso_U_22
_atom_site_aniso_U_33
_atom_site_aniso_U_12
_atom_site_aniso_U_13
_atom_site_aniso_U_23
Ru(1) 0.0102(1) 0.0114(1) 0.0104(1) 0.0003(1) 0.0097(1) 0.0000(1)
Cl(1) 0.0170(4) 0.0160(4) 0.0164(4) 0.0003(4) 0.0156(4) 0.0017(4)
P(1) 0.0294(6) 0.0247(6) 0.0281(6) -0.0060(5) 0.0275(6) -0.0054(5)
F(1) 0.034(2) 0.082(2) 0.037(2) -0.009(2) 0.034(2) -0.009(2)
F(2) 0.042(2) 0.058(2) 0.034(2) -0.015(1) 0.035(2) -0.018(1)
F(3) 0.029(1) 0.059(2) 0.027(1) -0.004(1) 0.026(1) 0.000(1)
F(4) 0.081(3) 0.039(2) 0.079(3) -0.011(2) 0.075(3) -0.003(2)
F(5) 0.035(1) 0.030(1) 0.033(1) -0.004(1) 0.032(1) -0.002(1)
F(6) 0.060(2) 0.068(2) 0.064(2) 0.012(2) 0.060(2) 0.003(2)
O(1) 0.017(1) 0.017(1) 0.018(1) 0.000(1) 0.017(1) 0.000(1)
O(2) 0.020(1) 0.054(2) 0.031(2) -0.007(1) 0.023(2) -0.012(2)
N(1) 0.013(1) 0.015(2) 0.013(2) 0.000(1) 0.012(1) 0.000(1)
N(2) 0.008(1) 0.020(2) 0.009(1) -0.001(1) 0.008(1) -0.001(1)
N(3) 0.012(1) 0.013(1) 0.012(1) 0.001(1) 0.011(1) 0.001(1)
N(4) 0.013(1) 0.013(1) 0.013(1) 0.000(1) 0.012(1) 0.000(1)
N(5) 0.016(2) 0.019(2) 0.014(2) -0.003(1) 0.014(2) -0.004(1)
N(6) 0.014(1) 0.021(2) 0.017(2) -0.001(1) 0.014(1) -0.001(1)
C(1) 0.024(2) 0.016(2) 0.023(2) 0.004(2) 0.022(2) 0.003(2)
C(2) 0.013(2) 0.014(2) 0.016(2) -0.003(1) 0.014(2) -0.003(2)
C(3) 0.026(2) 0.014(2) 0.028(2) 0.002(2) 0.025(2) 0.003(2)
C(4) 0.040(3) 0.021(2) 0.040(3) 0.004(2) 0.039(3) 0.008(2)
C(5) 0.040(2) 0.034(2) 0.038(2) 0.004(2) 0.038(2) 0.005(2)
C(6) 0.023(2) 0.023(2) 0.024(2) 0.000(2) 0.023(2) 0.000(2)
C(7) 0.020(2) 0.022(2) 0.022(2) 0.002(2) 0.020(2) 0.001(2)
C(8) 0.016(2) 0.014(2) 0.016(2) 0.004(1) 0.015(2) 0.004(1)
C(9) 0.020(2) 0.017(2) 0.023(2) 0.007(2) 0.020(2) 0.007(2)
C(10) 0.014(2) 0.020(2) 0.017(2) 0.003(2) 0.015(2) 0.006(2)
C(11) 0.016(2) 0.014(2) 0.016(2) -0.001(1) 0.015(2) 0.001(2)
C(12) 0.016(2) 0.014(2) 0.014(2) 0.000(1) 0.014(2) 0.001(1)
C(13) 0.021(2) 0.017(2) 0.017(2) 0.001(2) 0.018(2) -0.001(2)
C(14) 0.018(2) 0.013(2) 0.016(2) 0.002(2) 0.016(2) 0.002(2)
C(15) 0.020(2) 0.016(2) 0.017(2) -0.002(2) 0.017(2) -0.002(2)
C(16) 0.017(2) 0.021(2) 0.017(2) -0.006(2) 0.015(2) -0.005(2)
C(17) 0.012(2) 0.023(2) 0.014(2) -0.003(2) 0.012(2) -0.001(2)
C(18) 0.017(2) 0.016(2) 0.017(2) 0.003(2) 0.016(2) 0.004(2)
C(19) 0.020(2) 0.012(2) 0.017(2) -0.001(1) 0.018(2) 0.000(1)
C(20) 0.026(2) 0.022(2) 0.027(2) -0.005(2) 0.025(2) -0.006(2)
C(21) 0.047(3) 0.021(2) 0.048(3) 0.006(2) 0.046(3) 0.004(2)
C(22) 0.033(2) 0.042(3) 0.033(3) 0.001(2) 0.032(2) 0.000(2)
C(23) 0.022(2) 0.031(2) 0.026(2) 0.002(2) 0.023(2) 0.002(2)
C(24) 0.024(2) 0.033(2) 0.029(2) 0.000(2) 0.025(2) -0.001(2)
C(25) 0.041(3) 0.034(3) 0.042(3) 0.005(2) 0.040(3) 0.003(2)
C(26) 0.049(3) 0.037(3) 0.045(3) 0.002(2) 0.045(3) 0.001(2)

loop_
_atom_type_symbol
_atom_type_description
_atom_type_scat_dispersion_real
_atom_type_scat_dispersion_imag
_atom_type_scat_source
C C 0.003 0.002
;International Tables for Crystallography
(1992, Vol. C, Tables 4.2.6.8 and 6.1.1.1)
;
H H 0.000 0.000
;International Tables for Crystallography
(1992, Vol. C, Table 6.1.1.2)
;
O O 0.011 0.006
;International Tables for Crystallography
(1992, Vol. C, Tables 4.2.6.8 and 6.1.1.1)
;
N N 0.006 0.003
;International Tables for Crystallography
(1992, Vol. C, Tables 4.2.6.8 and 6.1.1.1)
;
Ru Ru -1.259 0.836
;International Tables for Crystallography
(1992, Vol. C, Tables 4.2.6.8 and 6.1.1.1)
;
Cl Cl 0.148 0.159
;International Tables for Crystallography
(1992, Vol. C, Tables 4.2.6.8 and 6.1.1.1)
;
P P 0.102 0.094
;International Tables for Crystallography
(1992, Vol. C, Tables 4.2.6.8 and 6.1.1.1)
;
F F 0.017 0.010
;International Tables for Crystallography
(1992, Vol. C, Tables 4.2.6.8 and 6.1.1.1)
;

loop_
_geom_angle_atom_site_label_1
_geom_angle_atom_site_label_2
_geom_angle_atom_site_label_3
_geom_angle
_geom_angle_site_symmetry_1
_geom_angle_site_symmetry_2
_geom_angle_site_symmetry_3
_geom_angle_publ_flag
Cl(1) Ru(1) O(1) 87.89(8) . . . yes
Cl(1) Ru(1) N(1) 95.70(9) . . . yes
Cl(1) Ru(1) N(2) 178.18(9) . . . yes
Cl(1) Ru(1) N(3) 89.01(9) . . . yes
Cl(1) Ru(1) N(4) 89.99(8) . . . yes
O(1) Ru(1) N(1) 172.9(1) . . . yes
O(1) Ru(1) N(2) 93.8(1) . . . yes
O(1) Ru(1) N(3) 90.6(1) . . . yes
O(1) Ru(1) N(4) 104.9(1) . . . yes
N(1) Ru(1) N(2) 82.7(1) . . . yes
N(1) Ru(1) N(3) 83.4(1) . . . yes
N(1) Ru(1) N(4) 81.2(1) . . . yes
N(2) Ru(1) N(3) 91.7(1) . . . yes
N(2) Ru(1) N(4) 88.8(1) . . . yes
N(3) Ru(1) N(4) 164.4(1) . . . yes
F(1) P(1) F(2) 89.4(2) . . . yes
F(1) P(1) F(3) 89.8(2) . . . yes
F(1) P(1) F(4) 89.8(2) . . . yes
F(1) P(1) F(5) 87.4(2) . . . yes
F(1) P(1) F(6) 177.4(2) . . . yes
F(2) P(1) F(3) 178.7(2) . . . yes
F(2) P(1) F(4) 91.2(2) . . . yes
F(2) P(1) F(5) 90.1(2) . . . yes
F(2) P(1) F(6) 90.7(2) . . . yes
F(3) P(1) F(4) 89.8(2) . . . yes
F(3) P(1) F(5) 88.8(2) . . . yes
F(3) P(1) F(6) 90.0(2) . . . yes
F(4) P(1) F(5) 176.9(2) . . . yes
F(4) P(1) F(6) 92.8(2) . . . yes
F(5) P(1) F(6) 90.0(2) . . . yes
Ru(1) O(1) C(19) 123.8(2) . . . yes
Ru(1) N(1) C(1) 111.5(2) . . . yes
Ru(1) N(1) C(7) 105.9(2) . . . yes
Ru(1) N(1) C(13) 105.7(2) . . . yes
C(1) N(1) C(7) 111.0(3) . . . yes
C(1) N(1) C(13) 110.2(3) . . . yes
C(7) N(1) C(13) 112.3(3) . . . yes
Ru(1) N(2) C(2) 116.4(3) . . . yes
Ru(1) N(2) C(6) 126.6(3) . . . yes
C(2) N(2) C(6) 117.0(3) . . . yes
Ru(1) N(3) C(8) 113.6(2) . . . yes
Ru(1) N(3) C(12) 127.5(3) . . . yes
C(8) N(3) C(12) 119.0(3) . . . yes
Ru(1) N(4) C(14) 110.3(2) . . . yes
Ru(1) N(4) C(18) 131.3(3) . . . yes
C(14) N(4) C(18) 118.1(3) . . . yes
C(12) N(5) C(19) 133.0(3) . . . yes
C(18) N(6) C(23) 127.8(3) . . . yes
N(1) C(1) C(2) 113.1(3) . . . yes
N(2) C(2) C(1) 116.2(3) . . . yes
N(2) C(2) C(3) 122.4(4) . . . yes
C(1) C(2) C(3) 121.4(4) . . . yes
C(2) C(3) C(4) 119.5(4) . . . yes
C(3) C(4) C(5) 118.7(4) . . . yes
C(4) C(5) C(6) 119.4(4) . . . yes
N(2) C(6) C(5) 123.0(4) . . . yes
N(1) C(7) C(8) 110.7(3) . . . yes
N(3) C(8) C(7) 114.7(3) . . . yes
N(3) C(8) C(9) 121.9(3) . . . yes
C(7) C(8) C(9) 123.2(3) . . . yes
C(8) C(9) C(10) 118.7(4) . . . yes
C(9) C(10) C(11) 119.7(3) . . . yes
C(10) C(11) C(12) 118.8(4) . . . yes
N(3) C(12) N(5) 119.5(3) . . . yes
N(3) C(12) C(11) 121.8(3) . . . yes
N(5) C(12) C(11) 118.6(3) . . . yes
N(1) C(13) C(14) 108.8(3) . . . yes
N(4) C(14) C(13) 115.4(3) . . . yes
N(4) C(14) C(15) 122.5(4) . . . yes
C(13) C(14) C(15) 122.1(4) . . . yes
C(14) C(15) C(16) 118.5(4) . . . yes
C(15) C(16) C(17) 120.1(4) . . . yes
C(16) C(17) C(18) 118.7(4) . . . yes
N(4) C(18) N(6) 114.8(3) . . . yes
N(4) C(18) C(17) 122.0(4) . . . yes
N(6) C(18) C(17) 123.2(3) . . . yes
O(1) C(19) N(5) 125.0(4) . . . yes
O(1) C(19) C(20) 119.8(3) . . . yes
N(5) C(19) C(20) 115.2(3) . . . yes
C(19) C(20) C(21) 110.3(3) . . . yes
C(19) C(20) C(22) 109.9(3) . . . yes
C(21) C(20) C(22) 112.6(4) . . . yes
O(2) C(23) N(6) 123.1(4) . . . yes
O(2) C(23) C(24) 122.5(4) . . . yes
N(6) C(23) C(24) 114.3(3) . . . yes
C(23) C(24) C(25) 110.6(4) . . . yes
C(23) C(24) C(26) 109.4(4) . . . yes
C(25) C(24) C(26) 111.1(4) . . . yes

loop_
_geom_bond_atom_site_label_1
_geom_bond_atom_site_label_2
_geom_bond_distance
_geom_bond_site_symmetry_1
_geom_bond_site_symmetry_2
_geom_bond_publ_flag
Ru(1) Cl(1) 2.437(1) . . yes
Ru(1) O(1) 2.117(3) . . yes
Ru(1) N(1) 2.054(3) . . yes
Ru(1) N(2) 2.031(3) . . yes
Ru(1) N(3) 2.011(3) . . yes
Ru(1) N(4) 2.126(3) . . yes
P(1) F(1) 1.599(3) . . yes
P(1) F(2) 1.585(3) . . yes
P(1) F(3) 1.606(3) . . yes
P(1) F(4) 1.565(3) . . yes
P(1) F(5) 1.614(3) . . yes
P(1) F(6) 1.580(3) . . yes
O(1) C(19) 1.257(4) . . yes
O(2) C(23) 1.217(5) . . yes
N(1) C(1) 1.507(5) . . yes
N(1) C(7) 1.497(5) . . yes
N(1) C(13) 1.487(5) . . yes
N(2) C(2) 1.355(5) . . yes
N(2) C(6) 1.361(5) . . yes
N(3) C(8) 1.372(5) . . yes
N(3) C(12) 1.340(5) . . yes
N(4) C(14) 1.369(5) . . yes
N(4) C(18) 1.346(4) . . yes
N(5) C(12) 1.403(5) . . yes
N(5) C(19) 1.362(5) . . yes
N(6) C(18) 1.392(5) . . yes
N(6) C(23) 1.387(5) . . yes
C(1) C(2) 1.505(6) . . yes
C(2) C(3) 1.390(5) . . yes
C(3) C(4) 1.378(6) . . yes
C(4) C(5) 1.380(6) . . yes
C(5) C(6) 1.377(6) . . yes
C(7) C(8) 1.505(5) . . yes
C(8) C(9) 1.374(5) . . yes
C(9) C(10) 1.402(6) . . yes
C(10) C(11) 1.377(6) . . yes
C(11) C(12) 1.404(5) . . yes
C(13) C(14) 1.505(5) . . yes
C(14) C(15) 1.378(5) . . yes
C(15) C(16) 1.391(6) . . yes
C(16) C(17) 1.370(6) . . yes
C(17) C(18) 1.408(5) . . yes
C(19) C(20) 1.506(5) . . yes
C(20) C(21) 1.518(6) . . yes
C(20) C(22) 1.522(6) . . yes
C(23) C(24) 1.512(6) . . yes
C(24) C(25) 1.530(6) . . yes
C(24) C(26) 1.527(7) . . yes

loop_
_geom_contact_atom_site_label_1
_geom_contact_atom_site_label_2
_geom_contact_distance
_geom_contact_site_symmetry_1
_geom_contact_site_symmetry_2
_geom_contact_publ_flag
F(1) C(13) 3.013(5) . 2_544 ?
F(1) C(9) 3.105(4) . 2_443 ?
F(1) C(10) 3.327(5) . 2_443 ?
F(1) C(11) 3.590(5) . 1_656 ?
F(2) C(21) 3.280(6) . . ?
F(2) C(25) 3.498(6) . 3_544 ?
F(3) N(5) 3.098(4) . 1_656 ?
F(3) C(20) 3.297(5) . 1_656 ?
F(3) C(13) 3.299(5) . 2_544 ?
F(3) C(7) 3.333(5) . 2_544 ?
F(3) C(19) 3.538(5) . 1_656 ?
F(4) C(16) 3.073(5) . 1_545 ?
F(4) C(15) 3.313(5) . 1_545 ?
F(5) N(5) 2.925(4) . 1_656 ?
F(5) C(20) 3.441(5) . 1_656 ?
F(5) C(25) 3.496(6) . . ?
F(5) C(11) 3.533(5) . 1_656 ?
F(5) C(23) 3.545(5) . . ?
F(6) C(4) 3.473(6) . 1_646 ?
F(6) C(22) 3.533(5) . 3_544 ?
O(2) C(5) 3.425(5) . 3_554 ?
N(4) C(11) 3.560(5) . 1_656 ?
C(9) C(15) 3.399(6) . 1_454 ?
C(10) C(14) 3.229(5) . 1_454 ?
C(10) C(15) 3.277(6) . 1_454 ?
C(11) C(18) 3.451(5) . 1_454 ?
C(11) C(17) 3.530(6) . 1_454 ?
C(12) C(17) 3.582(5) . 1_454 ?
